data_4076685
loop_
_publ_author_name
'Tani, Kazuyasu'
'Yamada, Ryo'
'Kanda, Takahiro'
'Suzuki, Masahiro'
'Kato, Shinzi'
'Murai, Toshiaki'

_publ_section_title
;
 Synthesis and Structure of Group 14 Element Derivatives of
 Carbotelluroates
;
_journal_issue 7
_journal_name_full Organometallics
_journal_page_first 1487
_journal_paper_doi 10.1021/om010934b
_journal_volume 21
_journal_year 2002
_chemical_formula_moiety 'C26 H22 O Sn Te '
_chemical_formula_sum 'C26 H22 O Sn Te'
_chemical_formula_weight 596.75
_space_group_IT_number 14
_symmetry_cell_setting monoclinic
_symmetry_Int_Tables_number 14
_symmetry_space_group_name_Hall '-P 2ybc'
_symmetry_space_group_name_H-M 'P 1 21/c 1'
_cell_angle_alpha 90
_cell_angle_beta 110.72(1)
_cell_angle_gamma 90
_cell_formula_units_Z 4
_cell_length_a 13.680(4)
_cell_length_b 9.625(2)
_cell_length_c 18.774(2)
_cell_measurement_reflns_used 25
_cell_measurement_temperature 193.2
_cell_measurement_theta_max 12.3
_cell_measurement_theta_min 10.0
_cell_volume 2312.1(9)
_computing_cell_refinement 'MSC/AFC Diffractometer Control'
_computing_data_collection 'MSC/AFC Diffractometer Control'
_computing_data_reduction 'teXsan Ver. 1.11'
_computing_publication_material 'teXsan Ver. 1.11'
_computing_structure_refinement 'teXsan Ver. 1.10'
_computing_structure_solution SHELXS86
_diffrn_measured_fraction_theta_full 1.0009
_diffrn_measured_fraction_theta_max 1.0009
_diffrn_measurement_device_type 'Rigaku AFC7R'
_diffrn_measurement_method \w-2\q
_diffrn_radiation_type 'Mo K\a'
_diffrn_radiation_wavelength 0.7107
_diffrn_reflns_av_R_equivalents 0.028
_diffrn_reflns_limit_h_max 17
_diffrn_reflns_limit_h_min 0
_diffrn_reflns_limit_k_max 12
_diffrn_reflns_limit_k_min 0
_diffrn_reflns_limit_l_max 22
_diffrn_reflns_limit_l_min -24
_diffrn_reflns_number 5874
_diffrn_reflns_theta_full 27.50
_diffrn_reflns_theta_max 27.50
_diffrn_standards_decay_% 0.77
_diffrn_standards_interval_count 150
_diffrn_standards_number 3
_exptl_absorpt_coefficient_mu 2.356
_exptl_absorpt_correction_T_max 1.000
_exptl_absorpt_correction_T_min 0.820
_exptl_absorpt_correction_type psi-scan
_exptl_absorpt_process_details '(North, Phillips & Mathews, 1968)'
_exptl_crystal_colour pale
_exptl_crystal_density_diffrn 1.714
_exptl_crystal_density_method 'not measured'
_exptl_crystal_description prismatic
_exptl_crystal_size_max 0.430
_exptl_crystal_size_mid 0.400
_exptl_crystal_size_min 0.290
_refine_diff_density_max 1.07
_refine_diff_density_min -0.97
_refine_ls_extinction_method none
_refine_ls_goodness_of_fit_ref 1.881
_refine_ls_hydrogen_treatment noref
_refine_ls_number_parameters 262
_refine_ls_number_reflns 5323
_refine_ls_R_factor_gt 0.0325
_refine_ls_shift/su_max 0.0008
_refine_ls_structure_factor_coef Fsqd
_refine_ls_weighting_details 'w = 1/[\s^2^(Fo^2^) + (0.05000(Max(Fo^2^,0) + 2Fc^2^)/3)^2^]'
_refine_ls_weighting_scheme calc
_refine_ls_wR_factor_ref 0.1792
_reflns_number_gt 3565
_reflns_number_total 5323
_reflns_threshold_expression F^2^>2.0\s(F^2^)
_cod_data_source_file om010934b.cif
_cod_data_source_block 4-CH3C6H4COTeSnPh3
_cod_original_cell_volume 2312.0(9)
_cod_original_formula_sum 'C26 H22 O Sn Te '
_cod_database_code 4076685

loop_
_symmetry_equiv_pos_as_xyz
x,y,z
-x,1/2+y,1/2-z
-x,-y,-z
x,1/2-y,1/2+z

loop_
_atom_site_label
_atom_site_type_symbol
_atom_site_fract_x
_atom_site_fract_y
_atom_site_fract_z
_atom_site_U_iso_or_equiv
_atom_site_adp_type
_atom_site_occupancy
_atom_site_calc_flag
Te(11) Te -0.11073(5) -0.17761(7) 0.47232(4) 0.0496(2) Uani 1.00 d
Sn(1) Sn -0.29199(5) -0.06968(6) 0.48088(3) 0.0355(2) Uani 1.00 d
O(11) O -0.2233(5) 0.0112(7) 0.3461(4) 0.048(2) Uani 1.00 d
C(11) C -0.1473(7) -0.0608(9) 0.3660(5) 0.039(2) Uani 1.00 d
C(12) C -0.0774(7) -0.0775(9) 0.3226(5) 0.039(2) Uani 1.00 d
C(13) C -0.1103(8) -0.020(1) 0.2485(6) 0.052(3) Uani 1.00 d
C(14) C -0.0504(8) -0.039(1) 0.2043(6) 0.054(3) Uani 1.00 d
C(15) C 0.0405(8) -0.113(1) 0.2282(6) 0.050(3) Uani 1.00 d
C(16) C 0.0735(7) -0.168(1) 0.3019(6) 0.053(3) Uani 1.00 d
C(17) C 0.0149(7) -0.150(1) 0.3474(5) 0.048(3) Uani 1.00 d
C(18) C 0.1038(10) -0.133(1) 0.1783(7) 0.073(4) Uani 1.00 d
C(21) C -0.2833(7) 0.1512(9) 0.4980(5) 0.038(2) Uani 1.00 d
C(22) C -0.2336(8) 0.2404(9) 0.4648(5) 0.045(3) Uani 1.00 d
C(23) C -0.2293(9) 0.381(1) 0.4801(5) 0.049(3) Uani 1.00 d
C(24) C -0.2754(8) 0.4351(10) 0.5275(5) 0.049(3) Uani 1.00 d
C(25) C -0.3242(8) 0.348(1) 0.5626(6) 0.051(3) Uani 1.00 d
C(26) C -0.3280(7) 0.2058(10) 0.5478(5) 0.041(2) Uani 1.00 d
C(31) C -0.3141(7) -0.1646(9) 0.5766(4) 0.036(2) Uani 1.00 d
C(32) C -0.2452(9) -0.143(1) 0.6515(6) 0.053(3) Uani 1.00 d
C(33) C -0.268(1) -0.202(1) 0.7128(5) 0.061(3) Uani 1.00 d
C(34) C -0.354(1) -0.282(1) 0.7007(6) 0.056(3) Uani 1.00 d
C(35) C -0.4228(9) -0.303(1) 0.6271(6) 0.051(3) Uani 1.00 d
C(36) C -0.4026(8) -0.2433(9) 0.5670(5) 0.043(3) Uani 1.00 d
C(41) C -0.4198(7) -0.1419(8) 0.3844(4) 0.034(2) Uani 1.00 d
C(42) C -0.4939(7) -0.0528(9) 0.3390(5) 0.041(2) Uani 1.00 d
C(43) C -0.5787(8) -0.103(1) 0.2789(6) 0.054(3) Uani 1.00 d
C(44) C -0.5901(8) -0.244(1) 0.2643(5) 0.050(3) Uani 1.00 d
C(45) C -0.5176(9) -0.3330(9) 0.3096(5) 0.052(3) Uani 1.00 d
C(46) C -0.4321(8) -0.2839(9) 0.3696(5) 0.044(3) Uani 1.00 d
H(11) H -0.1742 0.0322 0.2309 0.0612 Uiso 1.00 calc
H(12) H -0.0756 0.0008 0.1528 0.0655 Uiso 1.00 calc
H(13) H 0.1386 -0.2200 0.3202 0.0629 Uiso 1.00 calc
H(14) H 0.0393 -0.1909 0.3986 0.0576 Uiso 1.00 calc
H(15) H 0.1658 -0.1847 0.2030 0.0874 Uiso 1.00 calc
H(16) H 0.0637 -0.1810 0.1321 0.0874 Uiso 1.00 calc
H(17) H 0.1240 -0.0444 0.1631 0.0874 Uiso 1.00 calc
H(21) H -0.2000 0.2025 0.4317 0.0554 Uiso 1.00 calc
H(22) H -0.1978 0.4432 0.4533 0.0591 Uiso 1.00 calc
H(23) H -0.2718 0.5332 0.5390 0.0582 Uiso 1.00 calc
H(24) H -0.3566 0.3856 0.5966 0.0577 Uiso 1.00 calc
H(25) H -0.3619 0.1457 0.5725 0.0508 Uiso 1.00 calc
H(31) H -0.1824 -0.0869 0.6599 0.0645 Uiso 1.00 calc
H(32) H -0.2230 -0.1845 0.7639 0.0718 Uiso 1.00 calc
H(33) H -0.3679 -0.3223 0.7433 0.0659 Uiso 1.00 calc
H(34) H -0.4849 -0.3591 0.6183 0.0665 Uiso 1.00 calc
H(35) H -0.4512 -0.2578 0.5155 0.0521 Uiso 1.00 calc
H(41) H -0.4866 0.0457 0.3488 0.0500 Uiso 1.00 calc
H(42) H -0.6308 -0.0395 0.2476 0.0625 Uiso 1.00 calc
H(43) H -0.6502 -0.2774 0.2231 0.0601 Uiso 1.00 calc
H(44) H -0.5267 -0.4315 0.3007 0.0614 Uiso 1.00 calc
H(45) H -0.3791 -0.3477 0.4002 0.0525 Uiso 1.00 calc

loop_
_atom_site_aniso_label
_atom_site_aniso_U_11
_atom_site_aniso_U_22
_atom_site_aniso_U_33
_atom_site_aniso_U_12
_atom_site_aniso_U_13
_atom_site_aniso_U_23
Te(11) 0.0493(4) 0.0499(4) 0.0500(4) 0.0085(3) 0.0182(3) 0.0138(3)
Sn(1) 0.0453(4) 0.0313(3) 0.0303(3) -0.0036(3) 0.0139(2) 0.0020(2)
O(11) 0.052(4) 0.048(4) 0.046(4) 0.017(3) 0.022(3) 0.005(3)
C(11) 0.042(5) 0.031(4) 0.045(5) 0.002(4) 0.016(4) -0.003(4)
C(12) 0.043(5) 0.036(5) 0.037(4) 0.001(4) 0.014(4) -0.003(4)
C(13) 0.052(6) 0.055(6) 0.052(6) 0.013(5) 0.022(5) 0.006(5)
C(14) 0.052(6) 0.061(7) 0.053(6) 0.002(5) 0.023(5) 0.009(5)
C(15) 0.047(6) 0.057(6) 0.049(5) -0.009(5) 0.022(5) -0.014(5)
C(16) 0.032(5) 0.063(7) 0.059(6) 0.005(5) 0.010(4) -0.013(5)
C(17) 0.039(5) 0.052(6) 0.046(5) -0.001(4) 0.007(4) -0.005(4)
C(18) 0.065(8) 0.087(9) 0.083(8) -0.009(7) 0.046(7) -0.020(7)
C(21) 0.038(5) 0.032(4) 0.041(5) -0.003(4) 0.010(4) 0.002(4)
C(22) 0.063(6) 0.035(5) 0.046(5) -0.002(4) 0.032(5) 0.003(4)
C(23) 0.071(7) 0.041(5) 0.037(5) -0.008(5) 0.021(5) 0.001(4)
C(24) 0.061(6) 0.036(5) 0.042(5) 0.005(5) 0.009(4) -0.003(4)
C(25) 0.047(6) 0.043(5) 0.070(7) 0.000(4) 0.028(5) -0.006(5)
C(26) 0.047(5) 0.041(5) 0.035(4) -0.006(4) 0.015(4) 0.000(4)
C(31) 0.047(5) 0.036(4) 0.025(4) 0.002(4) 0.012(4) -0.001(3)
C(32) 0.068(7) 0.040(5) 0.044(5) 0.000(5) 0.012(5) 0.006(4)
C(33) 0.100(9) 0.048(6) 0.022(4) 0.012(6) 0.008(5) 0.006(4)
C(34) 0.096(9) 0.039(5) 0.044(5) 0.017(6) 0.037(6) 0.013(4)
C(35) 0.072(7) 0.042(5) 0.052(6) 0.013(5) 0.036(5) 0.014(4)
C(36) 0.062(6) 0.034(5) 0.036(4) 0.001(4) 0.023(4) -0.002(4)
C(41) 0.049(5) 0.031(4) 0.029(4) -0.007(4) 0.022(4) -0.007(3)
C(42) 0.041(5) 0.037(5) 0.041(5) 0.001(4) 0.010(4) -0.002(4)
C(43) 0.046(6) 0.053(6) 0.056(6) 0.005(5) 0.009(5) 0.002(5)
C(44) 0.051(6) 0.056(6) 0.040(5) -0.014(5) 0.014(4) -0.009(5)
C(45) 0.091(8) 0.029(5) 0.046(5) -0.016(5) 0.035(5) -0.009(4)
C(46) 0.063(6) 0.033(4) 0.035(4) 0.000(4) 0.017(4) -0.001(4)

loop_
_atom_type_symbol
_atom_type_description
_atom_type_scat_dispersion_real
_atom_type_scat_dispersion_imag
_atom_type_scat_source
C C 0.003 0.002
;International Tables for Crystallography
(1992, Vol. C, Tables 4.2.6.8 and 6.1.1.1)
;
H H 0.000 0.000
;International Tables for Crystallography
(1992, Vol. C, Table 6.1.1.2)
;
O O 0.011 0.006
;International Tables for Crystallography
(1992, Vol. C, Tables 4.2.6.8 and 6.1.1.1)
;
Sn Sn -0.654 1.425
;International Tables for Crystallography
(1992, Vol. C, Tables 4.2.6.8 and 6.1.1.1)
;
Te Te -0.531 1.675
;International Tables for Crystallography
(1992, Vol. C, Tables 4.2.6.8 and 6.1.1.1)
;

loop_
_geom_angle_atom_site_label_1
_geom_angle_atom_site_label_2
_geom_angle_atom_site_label_3
_geom_angle
_geom_angle_publ_flag
Sn(1) Te(11) C(11) 86.5(2) yes
Te(11) Sn(1) O(11) 60.4(1) yes
Te(11) Sn(1) C(21) 112.4(2) yes
Te(11) Sn(1) C(31) 106.7(2) yes
Te(11) Sn(1) C(41) 108.2(2) yes
O(11) Sn(1) C(21) 81.8(3) yes
O(11) Sn(1) C(31) 166.5(3) yes
O(11) Sn(1) C(41) 77.5(2) yes
C(21) Sn(1) C(31) 108.4(3) yes
C(21) Sn(1) C(41) 115.7(3) yes
C(31) Sn(1) C(41) 104.9(3) yes
Sn(1) O(11) C(11) 94.7(5) yes
Te(11) C(11) O(11) 118.4(7) yes
Te(11) C(11) C(12) 117.8(6) yes
O(11) C(11) C(12) 123.8(8) yes
C(11) C(12) C(13) 117.4(8) yes
C(11) C(12) C(17) 124.6(8) yes
C(13) C(12) C(17) 117.9(9) yes
C(12) C(13) C(14) 119.6(9) yes
C(12) C(13) H(11) 118.5 no
C(14) C(13) H(11) 121.8 no
C(13) C(14) C(15) 122.7(10) yes
C(13) C(14) H(12) 117.8 no
C(15) C(14) H(12) 119.4 no
C(14) C(15) C(16) 117.5(9) yes
C(14) C(15) C(18) 121(1) yes
C(16) C(15) C(18) 121(1) yes
C(15) C(16) C(17) 120.9(9) yes
C(15) C(16) H(13) 118.5 no
C(17) C(16) H(13) 120.6 no
C(12) C(17) C(16) 121.4(9) yes
C(12) C(17) H(14) 119.2 no
C(16) C(17) H(14) 119.3 no
C(15) C(18) H(15) 112.1 no
C(15) C(18) H(16) 110.8 no
C(15) C(18) H(17) 111.0 no
H(15) C(18) H(16) 108.2 no
H(15) C(18) H(17) 107.8 no
H(16) C(18) H(17) 106.7 no
Sn(1) C(21) C(22) 124.1(7) yes
Sn(1) C(21) C(26) 117.5(6) yes
C(22) C(21) C(26) 118.4(8) yes
C(21) C(22) C(23) 120.7(9) yes
C(21) C(22) H(21) 118.7 no
C(23) C(22) H(21) 120.5 no
C(22) C(23) C(24) 120.9(9) yes
C(22) C(23) H(22) 119.3 no
C(24) C(23) H(22) 119.6 no
C(23) C(24) C(25) 119.8(9) yes
C(23) C(24) H(23) 121.4 no
C(25) C(24) H(23) 118.7 no
C(24) C(25) C(26) 119.4(9) yes
C(24) C(25) H(24) 120.3 no
C(26) C(25) H(24) 120.3 no
C(21) C(26) C(25) 120.8(9) yes
C(21) C(26) H(25) 120.1 no
C(25) C(26) H(25) 119.1 no
Sn(1) C(31) C(32) 122.3(7) yes
Sn(1) C(31) C(36) 120.2(6) yes
C(32) C(31) C(36) 117.4(8) yes
C(31) C(32) C(33) 119.5(10) yes
C(31) C(32) H(31) 119.0 no
C(33) C(32) H(31) 121.5 no
C(32) C(33) C(34) 121.3(9) yes
C(32) C(33) H(32) 120.4 no
C(34) C(33) H(32) 118.3 no
C(33) C(34) C(35) 119.3(9) yes
C(33) C(34) H(33) 120.1 no
C(35) C(34) H(33) 120.6 no
C(34) C(35) C(36) 119(1) yes
C(34) C(35) H(34) 119.5 no
C(36) C(35) H(34) 120.7 no
C(31) C(36) C(35) 122.6(9) yes
C(31) C(36) H(35) 118.0 no
C(35) C(36) H(35) 119.4 no
Sn(1) C(41) C(42) 121.8(6) yes
Sn(1) C(41) C(46) 119.5(7) yes
C(42) C(41) C(46) 118.7(8) yes
C(41) C(42) C(43) 120.5(9) yes
C(41) C(42) H(41) 119.5 no
C(43) C(42) H(41) 120.0 no
C(42) C(43) C(44) 120.6(9) yes
C(42) C(43) H(42) 119.6 no
C(44) C(43) H(42) 119.8 no
C(43) C(44) C(45) 119.3(9) yes
C(43) C(44) H(43) 119.6 no
C(45) C(44) H(43) 121.1 no
C(44) C(45) C(46) 120.8(8) yes
C(44) C(45) H(44) 119.5 no
C(46) C(45) H(44) 119.7 no
C(41) C(46) C(45) 120.2(9) yes
C(41) C(46) H(45) 119.4 no
C(45) C(46) H(45) 120.3 no

loop_
_geom_bond_atom_site_label_1
_geom_bond_atom_site_label_2
_geom_bond_distance
_geom_bond_publ_flag
Te(11) Sn(1) 2.745(1) yes
Te(11) C(11) 2.189(9) yes
Sn(1) O(11) 3.093(6) yes
Sn(1) C(21) 2.147(9) yes
Sn(1) C(31) 2.131(8) yes
Sn(1) C(41) 2.140(8) yes
O(11) C(11) 1.19(1) yes
C(11) C(12) 1.47(1) yes
C(12) C(13) 1.41(1) yes
C(12) C(17) 1.37(1) yes
C(13) C(14) 1.37(1) yes
C(13) H(11) 0.961 no
C(14) C(15) 1.36(1) yes
C(14) H(12) 0.983 no
C(15) C(16) 1.40(1) yes
C(15) C(18) 1.50(1) yes
C(16) C(17) 1.37(1) yes
C(16) H(13) 0.972 no
C(17) H(14) 0.980 no
C(18) H(15) 0.951 no
C(18) H(16) 0.964 no
C(18) H(17) 0.970 no
C(21) C(22) 1.37(1) yes
C(21) C(26) 1.39(1) yes
C(22) C(23) 1.38(1) yes
C(22) H(21) 0.966 no
C(23) C(24) 1.36(1) yes
C(23) H(22) 0.973 no
C(24) C(25) 1.38(1) yes
C(24) H(23) 0.966 no
C(25) C(26) 1.40(1) yes
C(25) H(24) 0.966 no
C(26) H(25) 0.957 no
C(31) C(32) 1.40(1) yes
C(31) C(36) 1.38(1) yes
C(32) C(33) 1.41(1) yes
C(32) H(31) 0.977 no
C(33) C(34) 1.37(2) yes
C(33) H(32) 0.952 no
C(34) C(35) 1.38(1) yes
C(34) H(33) 0.966 no
C(35) C(36) 1.38(1) yes
C(35) H(34) 0.973 no
C(36) H(35) 0.970 no
C(41) C(42) 1.37(1) yes
C(41) C(46) 1.39(1) yes
C(42) C(43) 1.39(1) yes
C(42) H(41) 0.965 no
C(43) C(44) 1.38(1) yes
C(43) H(42) 0.968 no
C(44) C(45) 1.36(1) yes
C(44) H(43) 0.964 no
C(45) C(46) 1.39(1) yes
C(45) H(44) 0.963 no
C(46) H(45) 0.968 no

loop_
_geom_contact_atom_site_label_1
_geom_contact_atom_site_label_2
_geom_contact_distance
_geom_contact_site_symmetry_2
Te(11) Sn(1) 2.745(1) .
Sn(1) O(11) 3.093(6) .
O(11) C(34) 3.48(1) 4_544
O(11) C(44) 3.55(1) 2_455
C(11) C(33) 3.59(1) 4_544
C(12) C(33) 3.43(1) 4_544
C(13) C(33) 3.35(2) 4_544
C(14) C(16) 3.58(2) 2_555
C(26) C(36) 3.57(1) 3_456
C(42) C(45) 3.55(1) 2_455
C(43) C(45) 3.58(1) 2_455

loop_
_geom_torsion_atom_site_label_1
_geom_torsion_atom_site_label_2
_geom_torsion_atom_site_label_3
_geom_torsion_atom_site_label_4
_geom_torsion
_geom_torsion_publ_flag
Te(11) Sn(1) O(11) C(11) 1.8(5) yes
Te(11) Sn(1) C(21) C(22) 37.7(8) yes
Te(11) Sn(1) C(21) C(26) -140.1(6) yes
Te(11) Sn(1) C(31) C(32) 65.3(8) yes
Te(11) Sn(1) C(31) C(36) -119.4(7) yes
Te(11) Sn(1) C(41) C(42) -130.2(7) yes
Te(11) Sn(1) C(41) C(46) 53.8(7) yes
Te(11) C(11) O(11) Sn(1) -2.2(6) yes
Te(11) C(11) C(12) C(13) 169.9(7) yes
Te(11) C(11) C(12) C(17) -6(1) yes
Sn(1) Te(11) C(11) O(11) 2.5(7) yes
Sn(1) Te(11) C(11) C(12) -176.5(7) yes
Sn(1) O(11) C(11) C(12) 176.7(8) yes
Sn(1) C(21) C(22) C(23) -178.5(8) yes
Sn(1) C(21) C(26) C(25) 179.1(7) yes
Sn(1) C(31) C(32) C(33) 176.1(8) yes
Sn(1) C(31) C(36) C(35) -177.5(7) yes
Sn(1) C(41) C(42) C(43) -176.9(7) yes
Sn(1) C(41) C(46) C(45) 176.7(7) yes
O(11) Sn(1) Te(11) C(11) -1.0(3) yes
O(11) Sn(1) C(21) C(22) -15.4(8) yes
O(11) Sn(1) C(21) C(26) 166.8(7) yes
O(11) Sn(1) C(31) C(32) 81(1) yes
O(11) Sn(1) C(31) C(36) -103(1) yes
O(11) Sn(1) C(41) C(42) -77.5(7) yes
O(11) Sn(1) C(41) C(46) 106.5(7) yes
O(11) C(11) C(12) C(13) -9(1) yes
O(11) C(11) C(12) C(17) 174.3(9) yes
C(11) Te(11) Sn(1) C(21) -66.6(3) yes
C(11) Te(11) Sn(1) C(31) 174.7(3) yes
C(11) Te(11) Sn(1) C(41) 62.3(3) yes
C(11) O(11) Sn(1) C(21) 123.5(6) yes
C(11) O(11) Sn(1) C(31) -16(1) yes
C(11) O(11) Sn(1) C(41) -117.8(6) yes
C(11) C(12) C(13) C(14) -176.7(10) yes
C(11) C(12) C(17) C(16) 176.4(9) yes
C(12) C(13) C(14) C(15) 0(1) yes
C(12) C(17) C(16) C(15) 0(1) yes
C(13) C(12) C(17) C(16) 0(1) yes
C(13) C(14) C(15) C(16) -1(1) yes
C(13) C(14) C(15) C(18) 179(1) yes
C(14) C(13) C(12) C(17) 0(1) yes
C(14) C(15) C(16) C(17) 1(1) yes
C(17) C(16) C(15) C(18) -179(1) yes
C(21) Sn(1) C(31) C(32) -55.9(8) yes
C(21) Sn(1) C(31) C(36) 119.3(7) yes
C(21) Sn(1) C(41) C(42) -3.1(8) yes
C(21) Sn(1) C(41) C(46) -179.2(7) yes
C(21) C(22) C(23) C(24) 0(1) yes
C(21) C(26) C(25) C(24) 0(1) yes
C(22) C(21) Sn(1) C(31) 155.4(8) yes
C(22) C(21) Sn(1) C(41) -87.2(8) yes
C(22) C(21) C(26) C(25) 1(1) yes
C(22) C(23) C(24) C(25) 2(1) yes
C(23) C(22) C(21) C(26) 0(1) yes
C(23) C(24) C(25) C(26) -1(1) yes
C(26) C(21) Sn(1) C(31) -22.4(8) yes
C(26) C(21) Sn(1) C(41) 95.0(7) yes
C(31) Sn(1) C(41) C(42) 116.2(7) yes
C(31) Sn(1) C(41) C(46) -59.8(8) yes
C(31) C(32) C(33) C(34) 0(1) yes
C(31) C(36) C(35) C(34) 1(1) yes
C(32) C(31) Sn(1) C(41) -180.0(8) yes
C(32) C(31) C(36) C(35) -2(1) yes
C(32) C(33) C(34) C(35) -1(1) yes
C(33) C(32) C(31) C(36) 0(1) yes
C(33) C(34) C(35) C(36) 0(1) yes
C(36) C(31) Sn(1) C(41) -4.8(8) yes
C(41) C(42) C(43) C(44) 0(1) yes
C(41) C(46) C(45) C(44) 0(1) yes
C(42) C(41) C(46) C(45) 0(1) yes
C(42) C(43) C(44) C(45) 0(1) yes
C(43) C(42) C(41) C(46) 0(1) yes
C(43) C(44) C(45) C(46) 0(1) yes
C(43) C(44) C(45) C(46) 0(1) yes
